data_7245698
loop_
_publ_author_name
'Pylova, Ekaterina Konstantinovna'
'Khisamov, Radmir M.'
'Bashirov, Denis Aleksandrovich'
'Sukhikh, Taisiya Sergeevna'
'Konchenko, Sergey Nikolaevich'

_publ_section_title
;
 The effect of halides and coordination mode of
 4-amino-2,1,3-benzothiadiazole on the luminescence properties of its Zn
 complexes
;
_journal_name_full CrystEngComm
_journal_paper_doi 10.1039/D2CE01215D
_journal_year 2022
_chemical_absolute_configuration ad
_chemical_formula_moiety 'C6 H5 I2 N3 S Zn'
_chemical_formula_sum 'C6 H5 I2 N3 S Zn'
_chemical_formula_weight 470.36
_space_group_crystal_system monoclinic
_space_group_IT_number 9
_space_group_name_Hall 'C -2yc'
_space_group_name_H-M_alt 'C 1 c 1'
_atom_sites_solution_hydrogens geom
_atom_sites_solution_primary dual
_audit_creation_date 2021-09-02
_audit_creation_method
;
Olex2 1.2
(compiled 2018.05.29 svn.r3508 for OlexSys, GUI svn.r5506)
;
_audit_update_record
;
2022-03-23 deposited with the CCDC.	2022-10-20 downloaded from the CCDC.
;
_cell_angle_alpha 90
_cell_angle_beta 95.8400(10)
_cell_angle_gamma 90
_cell_formula_units_Z 4
_cell_length_a 14.5768(5)
_cell_length_b 10.8025(4)
_cell_length_c 7.0493(2)
_cell_measurement_reflns_used 2301
_cell_measurement_temperature 150(2)
_cell_measurement_theta_max 26.36
_cell_measurement_theta_min 2.35
_cell_volume 1104.26(6)
_computing_molecular_graphics 'Olex2 (Dolomanov et al., 2009)'
_computing_publication_material 'Olex2 (Dolomanov et al., 2009)'
_computing_structure_refinement 'ShelXL (Sheldrick, 2015)'
_computing_structure_solution 'ShelXT (Sheldrick, 2015)'
_diffrn_ambient_temperature 150(2)
_diffrn_measured_fraction_theta_full 1.000
_diffrn_measured_fraction_theta_max 0.998
_diffrn_measurement_device_type 'Bruker APEX-II CCD'
_diffrn_measurement_method '\f and \w scans'
_diffrn_radiation_type MoK\a
_diffrn_radiation_wavelength 0.71073
_diffrn_reflns_av_R_equivalents 0.0738
_diffrn_reflns_av_unetI/netI 0.0541
_diffrn_reflns_Laue_measured_fraction_full 1.000
_diffrn_reflns_Laue_measured_fraction_max 0.998
_diffrn_reflns_limit_h_max 17
_diffrn_reflns_limit_h_min -18
_diffrn_reflns_limit_k_max 13
_diffrn_reflns_limit_k_min -13
_diffrn_reflns_limit_l_max 8
_diffrn_reflns_limit_l_min -8
_diffrn_reflns_number 4156
_diffrn_reflns_point_group_measured_fraction_full 1.000
_diffrn_reflns_point_group_measured_fraction_max 0.998
_diffrn_reflns_theta_full 25.242
_diffrn_reflns_theta_max 26.394
_diffrn_reflns_theta_min 2.351
_diffrn_standards_number 0
_exptl_absorpt_coefficient_mu 7.963
_exptl_absorpt_correction_T_max 0.7454
_exptl_absorpt_correction_T_min 0.5287
_exptl_absorpt_correction_type multi-scan
_exptl_absorpt_process_details
'SADABS-2012/1 (Bruker,2012) was used for absorption correction. wR2(int) was 0.0839 before and 0.0249 after correction. The Ratio of minimum to maximum transmission is 0.7093. The \l/2 correction factor is 0.0015.'
_exptl_crystal_colour brown
_exptl_crystal_colour_primary brown
_exptl_crystal_density_diffrn 2.829
_exptl_crystal_description prism
_exptl_crystal_F_000 856
_exptl_crystal_preparation Luminescent
_exptl_crystal_size_max 0.2
_exptl_crystal_size_mid 0.1
_exptl_crystal_size_min 0.1
_refine_diff_density_max 0.959
_refine_diff_density_min -0.471
_refine_diff_density_rms 0.163
_refine_ls_abs_structure_details
;
 Refined as an inversion twin.
;
_refine_ls_abs_structure_Flack 0.41(6)
_refine_ls_extinction_method none
_refine_ls_goodness_of_fit_ref 1.080
_refine_ls_hydrogen_treatment constr
_refine_ls_matrix_type full
_refine_ls_number_parameters 156
_refine_ls_number_reflns 2009
_refine_ls_number_restraints 4
_refine_ls_restrained_S_all 1.079
_refine_ls_R_factor_all 0.0366
_refine_ls_R_factor_gt 0.0337
_refine_ls_shift/su_max 0.001
_refine_ls_shift/su_mean 0.000
_refine_ls_structure_factor_coef Fsqd
_refine_ls_weighting_details 'w=1/[\s^2^(Fo^2^)+(0.0460P)^2^+1.3376P] where P=(Fo^2^+2Fc^2^)/3'
_refine_ls_weighting_scheme calc
_refine_ls_wR_factor_gt 0.0782
_refine_ls_wR_factor_ref 0.0793
_reflns_Friedel_coverage 0.995
_reflns_Friedel_fraction_full 1.000
_reflns_Friedel_fraction_max 0.998
_reflns_number_gt 1901
_reflns_number_total 2009
_reflns_threshold_expression 'I > 2\s(I)'
_cod_data_source_file d2ce01215d2.cif
_cod_data_source_block ts225d
_cod_database_code 7245698
_shelx_shelxl_version_number 2017/1
_shelx_space_group_comment
;
The symmetry employed for this shelxl refinement is uniquely defined
by the following loop, which should always be used as a source of
symmetry information in preference to the above space-group names.
They are only intended as comments.
;
_shelx_estimated_absorpt_t_max 0.503
_shelx_estimated_absorpt_t_min 0.299
_olex2_refinement_description
;
1. Twinned data refinement
 Scales: 0.59(6)
 0.41(6)
2. Fixed Uiso
 At 1.2 times of:
  All C(H) groups, All N(H,H) groups
3. Restrained distances
 C24-C22 \\sim C14-C12
 with sigma of 0.02
 C25-C24 \\sim C15-C14
 with sigma of 0.02
4. Uiso/Uaniso restraints and constraints
Uiso(C14) = Uiso(C24)
5. Others
 Sof(I11)=Sof(I12)=Sof(Zn2)=Sof(S22)=Sof(N21)=Sof(N23)=Sof(N24)=Sof(H24A)=
 Sof(H24B)=Sof(C21)=Sof(C22)=Sof(C24)=Sof(C25)=Sof(H25)=Sof(C26)=Sof(H26)=
 Sof(C27)=Sof(H27)=1-FVAR(1)
 Sof(I21)=Sof(I22)=Sof(Zn1)=Sof(S12)=Sof(N11)=Sof(N13)=Sof(N14)=Sof(H14A)=
 Sof(H14B)=Sof(C11)=Sof(C12)=Sof(C14)=Sof(C15)=Sof(H15)=Sof(C16)=Sof(H16)=
 Sof(C17)=Sof(H17)=FVAR(1)
6.a Secondary CH2 refined with riding coordinates:
 N14(H14A,H14B), N24(H24A,H24B)
6.b Aromatic/amide H refined with riding coordinates:
 C15(H15), C16(H16), C17(H17), C25(H25), C26(H26), C27(H27)
;
_olex2_submission_special_instructions 'No special instructions were received'

loop_
_space_group_symop_operation_xyz
'x, y, z'
'x, -y, z+1/2'
'x+1/2, y+1/2, z'
'x+1/2, -y+1/2, z+1/2'

loop_
_atom_site_label
_atom_site_type_symbol
_atom_site_fract_x
_atom_site_fract_y
_atom_site_fract_z
_atom_site_U_iso_or_equiv
_atom_site_adp_type
_atom_site_occupancy
_atom_site_site_symmetry_order
_atom_site_calc_flag
_atom_site_refinement_flags_posn
_atom_site_refinement_flags_adp
_atom_site_refinement_flags_occupancy
_atom_site_disorder_assembly
_atom_site_disorder_group
I21 I 0.79235(18) 0.3733(3) 0.7065(4) 0.0339(6) Uani 0.663(4) 1 d . . P A 1
I22 I 0.4924(4) 0.3828(6) 0.4957(8) 0.0384(12) Uani 0.663(4) 1 d . . P A 1
Zn1 Zn 0.62749(17) 0.30499(13) 0.7231(4) 0.0190(5) Uani 0.663(4) 1 d . . P A 1
S12 S 0.5046(3) 0.0770(4) 0.5473(6) 0.0212(9) Uani 0.663(4) 1 d . . P A 1
N11 N 0.6056(10) 0.1189(11) 0.659(2) 0.021(3) Uani 0.663(4) 1 d . . P A 1
N13 N 0.5226(8) -0.0698(12) 0.5334(19) 0.019(2) Uani 0.663(4) 1 d . . P A 1
N14 N 0.6099(9) -0.3100(10) 0.5152(15) 0.019(2) Uiso 0.663(4) 1 d . . P A 1
H14A H 0.550587 -0.308761 0.529020 0.022 Uiso 0.663(4) 1 calc R . P A 1
H14B H 0.632744 -0.379770 0.564150 0.022 Uiso 0.663(4) 1 calc R . P A 1
C11 C 0.6570(10) 0.0162(11) 0.6870(19) 0.014(3) Uiso 0.663(4) 1 d . . P A 1
C12 C 0.6066(11) -0.0925(12) 0.609(2) 0.016(3) Uiso 0.663(4) 1 d D . P A 1
C14 C 0.6542(9) -0.2077(15) 0.6181(19) 0.0163(18) Uiso 0.663(4) 1 d D . P A 1
C15 C 0.7387(10) -0.2149(14) 0.704(2) 0.024(3) Uiso 0.663(4) 1 d D . P A 1
H15 H 0.769164 -0.292709 0.710081 0.029 Uiso 0.663(4) 1 calc R . P A 1
C16 C 0.7863(11) -0.1086(12) 0.789(2) 0.018(3) Uiso 0.663(4) 1 d . . P A 1
H16 H 0.846425 -0.118489 0.852944 0.022 Uiso 0.663(4) 1 calc R . P A 1
C17 C 0.7467(10) 0.0064(11) 0.780(2) 0.014(3) Uiso 0.663(4) 1 d . . P A 1
H17 H 0.778512 0.076728 0.833833 0.017 Uiso 0.663(4) 1 calc R . P A 1
I11 I 0.7755(5) 0.4087(5) 0.7128(13) 0.0331(12) Uani 0.337(4) 1 d . . P A 2
I12 I 0.5034(12) 0.4060(11) 0.501(2) 0.037(2) Uani 0.337(4) 1 d . . P A 2
Zn2 Zn 0.6539(3) 0.3068(3) 0.4912(6) 0.0226(11) Uani 0.337(4) 1 d . . P A 2
S22 S 0.7788(6) 0.0826(6) 0.6685(13) 0.0248(18) Uani 0.337(4) 1 d . . P A 2
N21 N 0.6802(18) 0.1210(19) 0.560(4) 0.015(5) Uiso 0.337(4) 1 d . . P A 2
N23 N 0.7628(19) -0.062(3) 0.692(4) 0.028(6) Uiso 0.337(4) 1 d . . P A 2
N24 N 0.6861(18) -0.304(2) 0.702(3) 0.026(6) Uiso 0.337(4) 1 d . . P A 2
H24A H 0.745142 -0.289252 0.697187 0.031 Uiso 0.337(4) 1 calc R . P A 2
H24B H 0.672953 -0.376292 0.647103 0.031 Uiso 0.337(4) 1 calc R . P A 2
C21 C 0.6288(18) 0.018(2) 0.530(4) 0.016(6) Uiso 0.337(4) 1 d . . P A 2
C22 C 0.672(2) -0.087(3) 0.603(5) 0.023(7) Uiso 0.337(4) 1 d D . P A 2
C24 C 0.6303(17) -0.206(3) 0.602(4) 0.0163(18) Uiso 0.337(4) 1 d D . P A 2
C25 C 0.5473(17) -0.220(3) 0.508(4) 0.025(6) Uiso 0.337(4) 1 d D . P A 2
H25 H 0.519818 -0.299054 0.490753 0.030 Uiso 0.337(4) 1 calc R . P A 2
C26 C 0.501(3) -0.112(3) 0.435(6) 0.028(8) Uiso 0.337(4) 1 d . . P A 2
H26 H 0.440712 -0.123843 0.373386 0.034 Uiso 0.337(4) 1 calc R . P A 2
C27 C 0.535(2) 0.007(2) 0.442(4) 0.019(6) Uiso 0.337(4) 1 d . . P A 2
H27 H 0.499372 0.076307 0.393697 0.022 Uiso 0.337(4) 1 calc R . P A 2

loop_
_atom_site_aniso_label
_atom_site_aniso_U_11
_atom_site_aniso_U_22
_atom_site_aniso_U_33
_atom_site_aniso_U_23
_atom_site_aniso_U_13
_atom_site_aniso_U_12
I21 0.0331(12) 0.0403(14) 0.0281(8) 0.0018(11) 0.0021(8) -0.0161(10)
I22 0.0347(13) 0.050(3) 0.0294(11) -0.0047(18) -0.0036(10) 0.023(2)
Zn1 0.0285(10) 0.0119(7) 0.0166(9) 0.0016(6) 0.0023(7) -0.0005(8)
S12 0.0134(17) 0.0295(16) 0.020(2) -0.0011(14) -0.0019(16) 0.0022(15)
N11 0.024(6) 0.021(5) 0.015(6) -0.002(3) -0.006(4) -0.001(4)
N13 0.014(5) 0.023(5) 0.019(6) -0.006(4) 0.005(4) -0.007(4)
I11 0.032(2) 0.031(2) 0.0341(17) -0.0027(18) -0.0044(16) -0.0110(18)
I12 0.059(5) 0.025(2) 0.026(3) 0.004(2) -0.002(2) 0.015(3)
Zn2 0.029(2) 0.0178(16) 0.020(2) -0.0026(13) -0.0011(15) -0.0019(16)
S22 0.025(4) 0.020(3) 0.029(4) 0.006(3) -0.003(4) 0.000(3)

loop_
_atom_type_symbol
_atom_type_description
_atom_type_scat_dispersion_real
_atom_type_scat_dispersion_imag
_atom_type_scat_source
C C 0.0033 0.0016 'International Tables Vol C Tables 4.2.6.8 and 6.1.1.4'
H H 0.0000 0.0000 'International Tables Vol C Tables 4.2.6.8 and 6.1.1.4'
I I -0.4742 1.8119 'International Tables Vol C Tables 4.2.6.8 and 6.1.1.4'
N N 0.0061 0.0033 'International Tables Vol C Tables 4.2.6.8 and 6.1.1.4'
S S 0.1246 0.1234 'International Tables Vol C Tables 4.2.6.8 and 6.1.1.4'
Zn Zn 0.2839 1.4301 'International Tables Vol C Tables 4.2.6.8 and 6.1.1.4'

loop_
_geom_angle_atom_site_label_1
_geom_angle_atom_site_label_2
_geom_angle_atom_site_label_3
_geom_angle
_geom_angle_site_symmetry_1
_geom_angle_site_symmetry_3
_geom_angle_publ_flag
I21 Zn1 I22 123.5(2) . . ?
N11 Zn1 I21 113.5(4) . . ?
N11 Zn1 I22 95.2(4) . . ?
N11 Zn1 N14 101.9(5) . 2 ?
N14 Zn1 I21 104.4(3) 2 . ?
N14 Zn1 I22 116.3(4) 2 . ?
N13 S12 N11 98.9(6) . . ?
S12 N11 Zn1 118.4(7) . . ?
C11 N11 Zn1 134.2(11) . . ?
C11 N11 S12 107.4(9) . . ?
C12 N13 S12 108.1(10) . . ?
Zn1 N14 H14A 109.1 2_554 . ?
Zn1 N14 H14B 109.1 2_554 . ?
H14A N14 H14B 107.9 . . ?
C14 N14 Zn1 112.4(8) . 2_554 ?
C14 N14 H14A 109.1 . . ?
C14 N14 H14B 109.1 . . ?
N11 C11 C12 110.9(13) . . ?
N11 C11 C17 127.5(12) . . ?
C17 C11 C12 121.5(12) . . ?
N13 C12 C11 114.6(12) . . ?
N13 C12 C14 127.9(13) . . ?
C14 C12 C11 117.5(14) . . ?
C12 C14 N14 117.2(12) . . ?
C15 C14 N14 122.5(14) . . ?
C15 C14 C12 120.0(15) . . ?
C14 C15 H15 118.9 . . ?
C14 C15 C16 122.2(15) . . ?
C16 C15 H15 118.9 . . ?
C15 C16 H16 119.3 . . ?
C17 C16 C15 121.4(15) . . ?
C17 C16 H16 119.3 . . ?
C11 C17 H17 121.3 . . ?
C16 C17 C11 117.3(13) . . ?
C16 C17 H17 121.3 . . ?
I12 Zn2 I11 111.8(4) . . ?
N21 Zn2 I11 100.2(8) . . ?
N21 Zn2 I12 123.9(8) . . ?
N21 Zn2 N24 98.9(10) . 2_554 ?
N24 Zn2 I11 113.1(7) 2_554 . ?
N24 Zn2 I12 108.4(8) 2_554 . ?
N23 S22 N21 99.8(14) . . ?
S22 N21 Zn2 119.4(14) . . ?
C21 N21 Zn2 132(2) . . ?
C21 N21 S22 108.5(18) . . ?
C22 N23 S22 106(2) . . ?
Zn2 N24 H24A 110.2 2 . ?
Zn2 N24 H24B 110.2 2 . ?
H24A N24 H24B 108.5 . . ?
C24 N24 H24A 110.2 . . ?
C24 N24 H24B 110.2 . . ?
N21 C21 C22 113(3) . . ?
N21 C21 C27 128(3) . . ?
C22 C21 C27 118(2) . . ?
N23 C22 C24 123(3) . . ?
C21 C22 N23 113(2) . . ?
C21 C22 C24 124(3) . . ?
C22 C24 N24 116(3) . . ?
C25 C24 N24 126(3) . . ?
C25 C24 C22 118(3) . . ?
C24 C25 H25 121.0 . . ?
C24 C25 C26 118(3) . . ?
C26 C25 H25 121.0 . . ?
C25 C26 H26 116.5 . . ?
C27 C26 C25 127(4) . . ?
C27 C26 H26 116.5 . . ?
C21 C27 H27 123.0 . . ?
C26 C27 C21 114(3) . . ?
C26 C27 H27 123.0 . . ?

loop_
_geom_bond_atom_site_label_1
_geom_bond_atom_site_label_2
_geom_bond_distance
_geom_bond_site_symmetry_2
_geom_bond_publ_flag
I21 Zn1 2.528(4) . ?
I22 Zn1 2.552(7) . ?
Zn1 N11 2.077(12) . ?
Zn1 N14 2.101(11) 2 ?
S12 N11 1.662(14) . ?
S12 N13 1.612(13) . ?
N11 C11 1.343(18) . ?
N13 C12 1.31(2) . ?
N14 H14A 0.8800 . ?
N14 H14B 0.8800 . ?
N14 C14 1.438(18) . ?
C11 C12 1.462(19) . ?
C11 C17 1.40(2) . ?
C12 C14 1.423(14) . ?
C14 C15 1.319(15) . ?
C15 H15 0.9500 . ?
C15 C16 1.44(2) . ?
C16 H16 0.9500 . ?
C16 C17 1.368(17) . ?
C17 H17 0.9500 . ?
I11 Zn2 2.497(8) . ?
I12 Zn2 2.449(14) . ?
Zn2 N21 2.09(2) . ?
Zn2 N24 2.14(2) 2_554 ?
S22 N21 1.61(3) . ?
S22 N23 1.59(3) . ?
N21 C21 1.35(3) . ?
N23 C22 1.43(4) . ?
N24 H24A 0.8800 . ?
N24 H24B 0.8800 . ?
N24 C24 1.47(4) . ?
C21 C22 1.37(4) . ?
C21 C27 1.45(4) . ?
C22 C24 1.43(2) . ?
C24 C25 1.33(2) . ?
C25 H25 0.9500 . ?
C25 C26 1.41(4) . ?
C26 H26 0.9500 . ?
C26 C27 1.38(4) . ?
C27 H27 0.9500 . ?

loop_
_geom_torsion_atom_site_label_1
_geom_torsion_atom_site_label_2
_geom_torsion_atom_site_label_3
_geom_torsion_atom_site_label_4
_geom_torsion
_geom_torsion_site_symmetry_1
_geom_torsion_site_symmetry_2
_geom_torsion_site_symmetry_3
_geom_torsion_site_symmetry_4
_geom_torsion_publ_flag
Zn1 N11 C11 C12 -179.1(11) . . . . ?
Zn1 N11 C11 C17 2(2) . . . . ?
Zn1 N14 C14 C12 80.7(14) 2_554 . . . ?
Zn1 N14 C14 C15 -93.4(15) 2_554 . . . ?
S12 N11 C11 C12 0.3(15) . . . . ?
S12 N11 C11 C17 -178.5(12) . . . . ?
S12 N13 C12 C11 1.8(16) . . . . ?
S12 N13 C12 C14 -175.9(14) . . . . ?
N11 S12 N13 C12 -1.4(12) . . . . ?
N11 C11 C12 N13 -1.4(19) . . . . ?
N11 C11 C12 C14 176.6(13) . . . . ?
N11 C11 C17 C16 -179.3(15) . . . . ?
N13 S12 N11 Zn1 -179.9(8) . . . . ?
N13 S12 N11 C11 0.6(12) . . . . ?
N13 C12 C14 N14 7(2) . . . . ?
N13 C12 C14 C15 -178.5(16) . . . . ?
N14 C14 C15 C16 173.1(14) . . . . ?
C11 C12 C14 N14 -170.4(12) . . . . ?
C11 C12 C14 C15 4(2) . . . . ?
C12 C11 C17 C16 2(2) . . . . ?
C12 C14 C15 C16 -1(2) . . . . ?
C14 C15 C16 C17 -2(2) . . . . ?
C15 C16 C17 C11 1(2) . . . . ?
C17 C11 C12 N13 177.5(13) . . . . ?
C17 C11 C12 C14 -5(2) . . . . ?
Zn2 N21 C21 C22 -178(2) . . . . ?
Zn2 N21 C21 C27 -2(5) . . . . ?
Zn2 N24 C24 C22 91(3) 2 . . . ?
Zn2 N24 C24 C25 -92(3) 2 . . . ?
S22 N21 C21 C22 2(3) . . . . ?
S22 N21 C21 C27 178(2) . . . . ?
S22 N23 C22 C21 0(3) . . . . ?
S22 N23 C22 C24 -177(3) . . . . ?
N21 S22 N23 C22 1(2) . . . . ?
N21 C21 C22 N23 -1(4) . . . . ?
N21 C21 C22 C24 175(3) . . . . ?
N21 C21 C27 C26 -179(3) . . . . ?
N23 S22 N21 Zn2 178.3(16) . . . . ?
N23 S22 N21 C21 -2(2) . . . . ?
N23 C22 C24 N24 1(4) . . . . ?
N23 C22 C24 C25 -177(3) . . . . ?
N24 C24 C25 C26 175(3) . . . . ?
C21 C22 C24 N24 -175(3) . . . . ?
C21 C22 C24 C25 7(5) . . . . ?
C22 C21 C27 C26 -3(4) . . . . ?
C22 C24 C25 C26 -8(5) . . . . ?
C24 C25 C26 C27 3(6) . . . . ?
C25 C26 C27 C21 2(5) . . . . ?
C27 C21 C22 N23 -178(2) . . . . ?
C27 C21 C22 C24 -1(4) . . . . ?

loop_
_twin_individual_id
_twin_individual_mass_fraction_refined
1 0.59(6)
2 0.41(6)
